data_4310571
loop_
_publ_author_name
'Hidetaka Nakai'
'Xile Hu'
'Lev N. Zakharov'
'Arnold L. Rheingold'
'Karsten Meyer'

_publ_section_title
;
 Synthesis and Characterization of N-Heterocyclic Carbene Complexes of
 Uranium(III)
;
_journal_name_full 'Inorganic Chemistry'
_journal_page_first 855
_journal_page_last 857
_journal_paper_doi 10.1021/ic035142j
_journal_volume 43
_journal_year 2004
_chemical_formula_moiety 'C69 H99 N3 O3'
_chemical_formula_sum 'C69 H99 N3 O3'
_chemical_formula_weight 1018.51
_chemical_name_systematic
; 
 ? 
;
_space_group_IT_number 2
_symmetry_cell_setting triclinic
_symmetry_space_group_name_Hall '-P 1'
_symmetry_space_group_name_H-M 'P -1'
_atom_sites_solution_hydrogens geom
_atom_sites_solution_primary direct
_atom_sites_solution_secondary difmap
_audit_creation_method SHELXL-97
_cell_angle_alpha 73.821(4)
_cell_angle_beta 78.280(4)
_cell_angle_gamma 76.325(4)
_cell_formula_units_Z 2
_cell_length_a 11.898(3)
_cell_length_b 15.092(4)
_cell_length_c 19.377(5)
_cell_measurement_temperature 100(2)
_cell_volume 3211.6(14)
_computing_cell_refinement 'Bruker SMART'
_computing_data_collection 'Bruker SMART'
_computing_data_reduction 'Bruker SHELXTL'
_computing_molecular_graphics 'Bruker SHELXTL'
_computing_publication_material 'Bruker SHELXTL'
_computing_structure_refinement 'SHELXL-97 (Sheldrick, 1997)'
_computing_structure_solution 'SHELXS-97 (Sheldrick, 1990)'
_diffrn_ambient_temperature 100(2)
_diffrn_measured_fraction_theta_full 0.998
_diffrn_measured_fraction_theta_max 0.998
_diffrn_measurement_device_type 'CCD area detector'
_diffrn_measurement_method 'phi and omega scans'
_diffrn_radiation_monochromator graphite
_diffrn_radiation_source 'fine-focus sealed tube'
_diffrn_radiation_type MoK\a
_diffrn_radiation_wavelength 0.71073
_diffrn_reflns_av_R_equivalents 0.0421
_diffrn_reflns_av_sigmaI/netI 0.0531
_diffrn_reflns_limit_h_max 12
_diffrn_reflns_limit_h_min -12
_diffrn_reflns_limit_k_max 16
_diffrn_reflns_limit_k_min -16
_diffrn_reflns_limit_l_max 20
_diffrn_reflns_limit_l_min -20
_diffrn_reflns_number 18830
_diffrn_reflns_theta_full 22.50
_diffrn_reflns_theta_max 22.50
_diffrn_reflns_theta_min 1.43
_exptl_absorpt_coefficient_mu 0.063
_exptl_absorpt_correction_type none
_exptl_crystal_colour colorless
_exptl_crystal_density_diffrn 1.053
_exptl_crystal_density_method 'not measured'
_exptl_crystal_description rectangular
_exptl_crystal_F_000 1116
_exptl_crystal_size_max 0.35
_exptl_crystal_size_mid 0.05
_exptl_crystal_size_min 0.08
_refine_diff_density_max 0.183
_refine_diff_density_min -0.198
_refine_diff_density_rms 0.038
_refine_ls_extinction_method none
_refine_ls_goodness_of_fit_ref 0.941
_refine_ls_hydrogen_treatment mixed
_refine_ls_matrix_type full
_refine_ls_number_parameters 688
_refine_ls_number_reflns 8381
_refine_ls_number_restraints 0
_refine_ls_restrained_S_all 0.941
_refine_ls_R_factor_all 0.0541
_refine_ls_R_factor_gt 0.0423
_refine_ls_shift/su_max 0.021
_refine_ls_shift/su_mean 0.003
_refine_ls_structure_factor_coef Fsqd
_refine_ls_weighting_details 'calc w=1/[\s^2^(Fo^2^)+(0.0641P)^2^+0.0000P] where P=(Fo^2^+2Fc^2^)/3'
_refine_ls_weighting_scheme calc
_refine_ls_wR_factor_gt 0.1034
_refine_ls_wR_factor_ref 0.1081
_reflns_number_gt 6575
_reflns_number_total 8381
_reflns_threshold_expression >2sigma(I)
_cod_data_source_file ic035142jsi20031110_074846.cif
_cod_data_source_block "'(AdArO)3tacn'"
_cod_depositor_comments
;
The following automatic conversions were performed:
'_symmetry_cell_setting' value 'Triclinic' changed to 'triclinic'
according to '/home/saulius/struct/CIF-dictionaries/cif_core.dic'
dictionary named 'cif_core.dic' version 2.4.1 from 2010-06-29.

Automatic conversion script
Id: cif_fix_enum 1527 2010-12-29 10:47:43Z saulius 
;
_cod_original_cell_volume 3211.5(13)
_cod_database_code 4310571

loop_
_symmetry_equiv_pos_as_xyz
'x, y, z'
'-x, -y, -z'

loop_
_atom_site_label
_atom_site_type_symbol
_atom_site_fract_x
_atom_site_fract_y
_atom_site_fract_z
_atom_site_U_iso_or_equiv
_atom_site_adp_type
_atom_site_occupancy
_atom_site_symmetry_multiplicity
_atom_site_calc_flag
_atom_site_refinement_flags
_atom_site_disorder_assembly
_atom_site_disorder_group
C40 C 0.55687(16) 0.77849(13) 0.35154(10) 0.0229(5) Uani 1 1 d . . .
H40A H 0.6242 0.7264 0.3472 0.027 Uiso 1 1 calc R . .
H40B H 0.5393 0.7826 0.4029 0.027 Uiso 1 1 calc R . .
O2 O 0.81869(10) 0.75024(9) 0.29152(7) 0.0243(3) Uani 1 1 d . . .
H2 H 0.8902 0.7280 0.2821 0.036 Uiso 1 1 calc R . .
O1 O 0.96121(10) 0.54069(9) 0.26287(7) 0.0244(3) Uani 1 1 d . . .
H1 H 0.9917 0.5819 0.2307 0.037 Uiso 1 1 calc R . .
O3 O 0.83478(12) 0.69951(9) 0.13666(7) 0.0287(3) Uani 1 1 d . . .
H3 H 0.8749 0.7285 0.1504 0.043 Uiso 1 1 calc R . .
N2 N 1.05865(12) 0.74990(10) 0.27142(8) 0.0196(4) Uani 1 1 d . . .
N1 N 1.14211(13) 0.61596(10) 0.17066(8) 0.0208(4) Uani 1 1 d . . .
N3 N 0.99750(13) 0.81353(10) 0.11829(8) 0.0219(4) Uani 1 1 d . . .
C29 C 0.90070(15) 0.83971(13) 0.34533(10) 0.0200(4) Uani 1 1 d . . .
C20 C 0.89288(15) 0.35760(13) 0.48220(10) 0.0215(4) Uani 1 1 d . . .
H20A H 0.9202 0.2925 0.4763 0.026 Uiso 1 1 calc R . .
H20B H 0.9450 0.3693 0.5112 0.026 Uiso 1 1 calc R . .
C41 C 0.48165(15) 0.94988(13) 0.31106(10) 0.0234(5) Uani 1 1 d . . .
H41A H 0.4640 0.9552 0.3621 0.028 Uiso 1 1 calc R . .
H41B H 0.4995 1.0106 0.2799 0.028 Uiso 1 1 calc R . .
C1 C 1.21975(16) 0.64352(13) 0.20867(10) 0.0227(5) Uani 1 1 d . . .
H1A H 1.2530 0.6970 0.1755 0.027 Uiso 1 1 calc R . .
H1B H 1.2855 0.5903 0.2201 0.027 Uiso 1 1 calc R . .
C13 C 1.04762(15) 0.47171(12) 0.29345(10) 0.0195(4) Uani 1 1 d . . .
C18 C 0.89992(15) 0.42701(13) 0.40695(9) 0.0189(4) Uani 1 1 d . . .
C8 C 1.15859(16) 0.45704(13) 0.25255(10) 0.0207(4) Uani 1 1 d . . .
C32 C 0.69240(16) 0.96509(13) 0.35296(10) 0.0232(5) Uani 1 1 d . . .
H32 H 0.6202 1.0083 0.3561 0.028 Uiso 1 1 calc R . .
C2 C 1.15918(15) 0.67131(13) 0.27832(10) 0.0215(4) Uani 1 1 d . . .
H2A H 1.1323 0.6157 0.3128 0.026 Uiso 1 1 calc R . .
H2B H 1.2175 0.6880 0.3000 0.026 Uiso 1 1 calc R . .
C34 C 0.80535(16) 0.82688(12) 0.32012(10) 0.0199(4) Uani 1 1 d . . .
C39 C 0.58898(15) 0.87134(13) 0.30277(10) 0.0207(4) Uani 1 1 d . . .
C7 C 1.17498(16) 0.51421(13) 0.17494(10) 0.0227(5) Uani 1 1 d . . .
H7A H 1.2578 0.4989 0.1532 0.027 Uiso 1 1 calc R . .
H7B H 1.1264 0.4973 0.1465 0.027 Uiso 1 1 calc R . .
C10 C 1.23060(16) 0.33745(13) 0.35501(10) 0.0207(4) Uani 1 1 d . . .
C44 C 0.50545(16) 0.84423(13) 0.20145(10) 0.0245(5) Uani 1 1 d . . .
H44 H 0.5230 0.8396 0.1497 0.029 Uiso 1 1 calc R . .
C42 C 0.61244(16) 0.86511(13) 0.22247(10) 0.0232(5) Uani 1 1 d . . .
H42A H 0.6307 0.9253 0.1905 0.028 Uiso 1 1 calc R . .
H42B H 0.6809 0.8148 0.2154 0.028 Uiso 1 1 calc R . .
C11 C 1.11755(16) 0.35156(13) 0.39248(10) 0.0216(5) Uani 1 1 d . . .
H11 H 1.1034 0.3144 0.4406 0.026 Uiso 1 1 calc R . .
C30 C 0.89010(16) 0.91810(13) 0.37271(10) 0.0234(5) Uani 1 1 d . . .
H30 H 0.9558 0.9274 0.3888 0.028 Uiso 1 1 calc R . .
C19 C 0.81657(15) 0.40523(13) 0.36420(10) 0.0206(4) Uani 1 1 d . . .
H19A H 0.8186 0.4487 0.3153 0.025 Uiso 1 1 calc R . .
H19B H 0.8437 0.3402 0.3581 0.025 Uiso 1 1 calc R . .
C12 C 1.02356(15) 0.41675(13) 0.36409(10) 0.0200(4) Uani 1 1 d . . .
C51 C 0.90119(16) 0.83053(14) -0.05150(10) 0.0257(5) Uani 1 1 d . . .
H51 H 0.9306 0.8859 -0.0770 0.031 Uiso 1 1 calc R . .
C33 C 0.69757(15) 0.88851(13) 0.32466(9) 0.0203(4) Uani 1 1 d . . .
C22 C 0.69167(15) 0.41589(13) 0.40404(10) 0.0222(4) Uani 1 1 d . . .
H22 H 0.6396 0.4025 0.3752 0.027 Uiso 1 1 calc R . .
C46 C 0.47877(16) 0.75122(14) 0.25047(10) 0.0256(5) Uani 1 1 d . . .
H46A H 0.5473 0.7003 0.2449 0.031 Uiso 1 1 calc R . .
H46B H 0.4116 0.7360 0.2362 0.031 Uiso 1 1 calc R . .
C9 C 1.24829(16) 0.39131(13) 0.28397(10) 0.0225(5) Uani 1 1 d . . .
H9 H 1.3240 0.3828 0.2563 0.027 Uiso 1 1 calc R . .
C21 C 0.85444(15) 0.52711(13) 0.41880(10) 0.0222(4) Uani 1 1 d . . .
H21A H 0.9054 0.5404 0.4477 0.027 Uiso 1 1 calc R . .
H21B H 0.8574 0.5735 0.3712 0.027 Uiso 1 1 calc R . .
C3 C 1.08650(16) 0.83646(13) 0.21940(10) 0.0216(4) Uani 1 1 d . . .
H3A H 1.1681 0.8229 0.1951 0.026 Uiso 1 1 calc R . .
H3B H 1.0818 0.8842 0.2466 0.026 Uiso 1 1 calc R . .
C48 C 0.34545(16) 0.83716(13) 0.33829(10) 0.0260(5) Uani 1 1 d . . .
H48A H 0.3266 0.8413 0.3896 0.031 Uiso 1 1 calc R . .
H48B H 0.2763 0.8241 0.3246 0.031 Uiso 1 1 calc R . .
C43 C 0.44995(16) 0.75783(13) 0.32983(10) 0.0238(5) Uani 1 1 d . . .
H43 H 0.4311 0.6970 0.3617 0.029 Uiso 1 1 calc R . .
C4 C 1.00646(17) 0.87759(13) 0.16147(10) 0.0241(5) Uani 1 1 d . . .
H4A H 0.9271 0.8999 0.1855 0.029 Uiso 1 1 calc R . .
H4B H 1.0344 0.9332 0.1277 0.029 Uiso 1 1 calc R . .
C24 C 0.72882(16) 0.53675(13) 0.45841(10) 0.0237(5) Uani 1 1 d . . .
H24 H 0.7005 0.6023 0.4647 0.028 Uiso 1 1 calc R . .
C54 C 0.81276(16) 0.66748(13) 0.02561(10) 0.0228(5) Uani 1 1 d . . .
C53 C 0.82869(16) 0.69651(13) -0.05014(10) 0.0246(5) Uani 1 1 d . . .
H53 H 0.8092 0.6587 -0.0761 0.030 Uiso 1 1 calc R . .
C60 C 0.75237(16) 0.58492(13) 0.06702(10) 0.0233(5) Uani 1 1 d . . .
C27 C 0.65021(16) 0.51606(13) 0.41312(10) 0.0251(5) Uani 1 1 d . . .
H27A H 0.5683 0.5240 0.4377 0.030 Uiso 1 1 calc R . .
H27B H 0.6531 0.5609 0.3648 0.030 Uiso 1 1 calc R . .
C25 C 0.68735(16) 0.34676(13) 0.47906(10) 0.0225(5) Uani 1 1 d . . .
H25A H 0.7133 0.2814 0.4736 0.027 Uiso 1 1 calc R . .
H25B H 0.6062 0.3534 0.5050 0.027 Uiso 1 1 calc R . .
C61 C 0.82644(17) 0.51155(13) 0.12207(10) 0.0261(5) Uani 1 1 d . . .
H61A H 0.9004 0.4832 0.0957 0.031 Uiso 1 1 calc R . .
H61B H 0.8461 0.5430 0.1553 0.031 Uiso 1 1 calc R . .
C23 C 0.76798(15) 0.36796(13) 0.52258(10) 0.0220(5) Uani 1 1 d . . .
H23 H 0.7665 0.3224 0.5712 0.026 Uiso 1 1 calc R . .
C31 C 0.78638(16) 0.98260(13) 0.37698(10) 0.0232(5) Uani 1 1 d . . .
C6 C 1.14168(17) 0.66853(13) 0.09424(10) 0.0244(5) Uani 1 1 d . . .
H6A H 1.0850 0.6479 0.0740 0.029 Uiso 1 1 calc R . .
H6B H 1.2201 0.6510 0.0670 0.029 Uiso 1 1 calc R . .
C47 C 0.40080(16) 0.92326(14) 0.20998(10) 0.0268(5) Uani 1 1 d . . .
H47A H 0.3318 0.9104 0.1960 0.032 Uiso 1 1 calc R . .
H47B H 0.4183 0.9836 0.1779 0.032 Uiso 1 1 calc R . .
C45 C 0.37445(16) 0.92992(14) 0.28973(10) 0.0250(5) Uani 1 1 d . . .
H45 H 0.3062 0.9819 0.2957 0.030 Uiso 1 1 calc R . .
C26 C 0.72424(17) 0.46746(13) 0.53289(10) 0.0252(5) Uani 1 1 d . . .
H26A H 0.7739 0.4810 0.5625 0.030 Uiso 1 1 calc R . .
H26B H 0.6430 0.4738 0.5587 0.030 Uiso 1 1 calc R . .
C28 C 1.01140(16) 0.76740(13) 0.34445(10) 0.0223(4) Uani 1 1 d . . .
H28A H 1.0711 0.7885 0.3617 0.027 Uiso 1 1 calc R . .
H28B H 0.9963 0.7077 0.3787 0.027 Uiso 1 1 calc R . .
C49 C 0.91549(17) 0.86606(13) 0.06595(10) 0.0258(5) Uani 1 1 d . . .
H49A H 0.9497 0.9181 0.0313 0.031 Uiso 1 1 calc R . .
H49B H 0.8415 0.8940 0.0926 0.031 Uiso 1 1 calc R . .
C52 C 0.87091(16) 0.77674(13) -0.09024(10) 0.0239(5) Uani 1 1 d . . .
C14 C 1.33212(16) 0.26722(13) 0.38925(10) 0.0242(5) Uani 1 1 d . . .
C66 C 0.75892(17) 0.43456(14) 0.16603(10) 0.0278(5) Uani 1 1 d . . .
H66 H 0.8073 0.3890 0.2021 0.033 Uiso 1 1 calc R . .
C55 C 0.84670(16) 0.72360(13) 0.06184(10) 0.0226(5) Uani 1 1 d . . .
C50 C 0.88908(16) 0.80449(13) 0.02403(10) 0.0241(5) Uani 1 1 d . . .
C63 C 0.72536(17) 0.53173(14) 0.01672(10) 0.0274(5) Uani 1 1 d . . .
H63A H 0.6773 0.5764 -0.0191 0.033 Uiso 1 1 calc R . .
H63B H 0.7995 0.5046 -0.0103 0.033 Uiso 1 1 calc R . .
C62 C 0.63466(16) 0.62407(14) 0.10841(10) 0.0271(5) Uani 1 1 d . . .
H62A H 0.6489 0.6582 0.1417 0.033 Uiso 1 1 calc R . .
H62B H 0.5860 0.6694 0.0733 0.033 Uiso 1 1 calc R . .
C64 C 0.66007(18) 0.45324(14) 0.05997(11) 0.0312(5) Uani 1 1 d . . .
H64 H 0.6443 0.4201 0.0259 0.037 Uiso 1 1 calc R . .
C5 C 1.11153(16) 0.77507(13) 0.08030(10) 0.0246(5) Uani 1 1 d . . .
H5A H 1.1736 0.7966 0.0949 0.030 Uiso 1 1 calc R . .
H5B H 1.1124 0.8018 0.0274 0.030 Uiso 1 1 calc R . .
C56 C 0.88105(17) 0.80408(14) -0.17341(10) 0.0277(5) Uani 1 1 d . . .
C68 C 0.54392(18) 0.49457(15) 0.10045(11) 0.0342(5) Uani 1 1 d . . .
H68A H 0.5014 0.4437 0.1284 0.041 Uiso 1 1 calc R . .
H68B H 0.4946 0.5389 0.0653 0.041 Uiso 1 1 calc R . .
C35 C 0.77055(16) 1.06984(13) 0.40615(11) 0.0264(5) Uani 1 1 d . . .
C69 C 0.64416(17) 0.47713(15) 0.20633(11) 0.0318(5) Uani 1 1 d . . .
H69A H 0.6603 0.5102 0.2398 0.038 Uiso 1 1 calc R . .
H69B H 0.6019 0.4266 0.2356 0.038 Uiso 1 1 calc R . .
C37 C 0.67007(17) 1.06853(14) 0.47016(11) 0.0327(5) Uani 1 1 d . . .
H37A H 0.5980 1.0663 0.4541 0.049 Uiso 1 1 calc R . .
H37B H 0.6587 1.1254 0.4877 0.049 Uiso 1 1 calc R . .
H37C H 0.6894 1.0130 0.5095 0.049 Uiso 1 1 calc R . .
C15 C 1.37993(18) 0.19010(14) 0.34790(11) 0.0345(5) Uani 1 1 d . . .
H15A H 1.3186 0.1551 0.3513 0.052 Uiso 1 1 calc R . .
H15B H 1.4466 0.1472 0.3691 0.052 Uiso 1 1 calc R . .
H15C H 1.4052 0.2187 0.2968 0.052 Uiso 1 1 calc R . .
C16 C 1.29549(17) 0.21925(14) 0.46893(11) 0.0322(5) Uani 1 1 d . . .
H16A H 1.2631 0.2671 0.4967 0.048 Uiso 1 1 calc R . .
H16B H 1.3638 0.1775 0.4891 0.048 Uiso 1 1 calc R . .
H16C H 1.2361 0.1825 0.4720 0.048 Uiso 1 1 calc R . .
C65 C 0.56849(17) 0.54620(14) 0.15218(11) 0.0298(5) Uani 1 1 d . . .
H65 H 0.4931 0.5739 0.1788 0.036 Uiso 1 1 calc R . .
C67 C 0.73424(19) 0.38276(14) 0.11473(11) 0.0325(5) Uani 1 1 d . . .
H67A H 0.6919 0.3318 0.1428 0.039 Uiso 1 1 calc R . .
H67B H 0.8087 0.3543 0.0889 0.039 Uiso 1 1 calc R . .
C17 C 1.43030(16) 0.31902(14) 0.38664(11) 0.0298(5) Uani 1 1 d . . .
H17A H 1.4588 0.3473 0.3360 0.045 Uiso 1 1 calc R . .
H17B H 1.4947 0.2744 0.4092 0.045 Uiso 1 1 calc R . .
H17C H 1.4000 0.3685 0.4131 0.045 Uiso 1 1 calc R . .
C38 C 0.74181(18) 1.15831(14) 0.34574(11) 0.0341(5) Uani 1 1 d . . .
H38A H 0.8063 1.1598 0.3052 0.051 Uiso 1 1 calc R . .
H38B H 0.7309 1.2142 0.3646 0.051 Uiso 1 1 calc R . .
H38C H 0.6699 1.1576 0.3288 0.051 Uiso 1 1 calc R . .
C58 C 0.91086(19) 0.90158(14) -0.20643(11) 0.0373(6) Uani 1 1 d . . .
H58A H 0.9879 0.9019 -0.1959 0.056 Uiso 1 1 calc R . .
H58B H 0.8518 0.9480 -0.1855 0.056 Uiso 1 1 calc R . .
H58C H 0.9120 0.9174 -0.2591 0.056 Uiso 1 1 calc R . .
C59 C 0.76413(19) 0.80515(16) -0.19653(12) 0.0408(6) Uani 1 1 d . . .
H59A H 0.7714 0.8229 -0.2497 0.061 Uiso 1 1 calc R . .
H59B H 0.7023 0.8508 -0.1764 0.061 Uiso 1 1 calc R . .
H59C H 0.7444 0.7425 -0.1782 0.061 Uiso 1 1 calc R . .
C36 C 0.88066(18) 1.07457(16) 0.43338(13) 0.0425(6) Uani 1 1 d . . .
H36A H 0.8997 1.0189 0.4726 0.064 Uiso 1 1 calc R . .
H36B H 0.8667 1.1312 0.4516 0.064 Uiso 1 1 calc R . .
H36C H 0.9460 1.0766 0.3933 0.064 Uiso 1 1 calc R . .
C57 C 0.9758(2) 0.73231(15) -0.20454(11) 0.0426(6) Uani 1 1 d . . .
H57A H 0.9803 0.7482 -0.2575 0.064 Uiso 1 1 calc R . .
H57B H 0.9569 0.6695 -0.1842 0.064 Uiso 1 1 calc R . .
H57C H 1.0513 0.7330 -0.1919 0.064 Uiso 1 1 calc R . .

loop_
_atom_site_aniso_label
_atom_site_aniso_U_11
_atom_site_aniso_U_22
_atom_site_aniso_U_33
_atom_site_aniso_U_23
_atom_site_aniso_U_13
_atom_site_aniso_U_12
C40 0.0221(11) 0.0287(11) 0.0190(11) -0.0083(9) -0.0019(9) -0.0051(9)
O2 0.0197(7) 0.0267(8) 0.0290(8) -0.0124(6) -0.0062(6) -0.0002(6)
O1 0.0209(7) 0.0296(8) 0.0194(8) -0.0004(6) -0.0040(6) -0.0040(6)
O3 0.0384(9) 0.0354(8) 0.0172(8) -0.0077(6) -0.0070(6) -0.0122(7)
N2 0.0193(9) 0.0252(9) 0.0153(9) -0.0065(7) -0.0037(7) -0.0032(7)
N1 0.0235(9) 0.0256(9) 0.0144(9) -0.0051(7) -0.0035(7) -0.0062(7)
N3 0.0238(9) 0.0255(9) 0.0176(9) -0.0061(7) -0.0065(7) -0.0032(7)
C29 0.0186(11) 0.0262(11) 0.0153(10) -0.0052(9) -0.0025(8) -0.0043(9)
C20 0.0195(11) 0.0272(11) 0.0186(11) -0.0055(9) -0.0044(9) -0.0049(9)
C41 0.0222(11) 0.0272(11) 0.0225(11) -0.0078(9) -0.0036(9) -0.0060(9)
C1 0.0185(10) 0.0289(11) 0.0221(11) -0.0065(9) -0.0048(9) -0.0052(9)
C13 0.0186(11) 0.0220(11) 0.0204(11) -0.0063(9) -0.0074(9) -0.0034(9)
C18 0.0154(10) 0.0269(11) 0.0155(10) -0.0055(9) -0.0033(8) -0.0048(8)
C8 0.0201(11) 0.0249(11) 0.0190(11) -0.0075(9) -0.0018(9) -0.0063(9)
C32 0.0187(11) 0.0277(11) 0.0232(11) -0.0077(9) -0.0029(9) -0.0028(9)
C2 0.0191(10) 0.0289(11) 0.0193(11) -0.0075(9) -0.0057(8) -0.0053(9)
C34 0.0234(11) 0.0201(11) 0.0173(10) -0.0064(8) -0.0014(9) -0.0053(9)
C39 0.0189(10) 0.0252(11) 0.0196(11) -0.0075(9) -0.0034(8) -0.0044(9)
C7 0.0196(11) 0.0292(11) 0.0206(11) -0.0098(9) -0.0015(9) -0.0036(9)
C10 0.0191(11) 0.0245(11) 0.0208(11) -0.0074(9) -0.0053(9) -0.0044(9)
C44 0.0255(11) 0.0356(12) 0.0172(11) -0.0092(9) -0.0041(9) -0.0107(9)
C42 0.0200(11) 0.0297(11) 0.0193(11) -0.0040(9) -0.0024(9) -0.0064(9)
C11 0.0226(11) 0.0262(11) 0.0179(11) -0.0054(9) -0.0041(9) -0.0069(9)
C30 0.0200(11) 0.0349(12) 0.0191(11) -0.0076(9) -0.0052(9) -0.0094(9)
C19 0.0217(11) 0.0250(11) 0.0171(10) -0.0065(9) -0.0044(9) -0.0051(9)
C12 0.0186(11) 0.0257(11) 0.0186(11) -0.0064(9) -0.0057(9) -0.0059(9)
C51 0.0259(11) 0.0292(11) 0.0219(12) -0.0036(9) -0.0072(9) -0.0050(9)
C33 0.0209(11) 0.0251(11) 0.0164(10) -0.0056(9) -0.0033(8) -0.0059(9)
C22 0.0171(10) 0.0314(11) 0.0198(11) -0.0058(9) -0.0052(9) -0.0060(9)
C46 0.0189(11) 0.0352(12) 0.0282(12) -0.0147(10) -0.0041(9) -0.0066(9)
C9 0.0173(11) 0.0277(11) 0.0246(12) -0.0108(9) -0.0007(9) -0.0052(9)
C21 0.0232(11) 0.0279(11) 0.0175(11) -0.0052(9) -0.0067(9) -0.0061(9)
C3 0.0220(11) 0.0255(11) 0.0194(11) -0.0078(9) -0.0043(9) -0.0048(9)
C48 0.0201(11) 0.0377(12) 0.0250(11) -0.0131(10) -0.0016(9) -0.0099(9)
C43 0.0231(11) 0.0283(11) 0.0225(11) -0.0075(9) -0.0010(9) -0.0099(9)
C4 0.0297(11) 0.0256(11) 0.0194(11) -0.0068(9) -0.0042(9) -0.0077(9)
C24 0.0232(11) 0.0245(11) 0.0232(11) -0.0078(9) -0.0030(9) -0.0020(9)
C54 0.0204(11) 0.0294(11) 0.0190(11) -0.0082(9) -0.0042(9) -0.0020(9)
C53 0.0233(11) 0.0315(12) 0.0226(12) -0.0114(10) -0.0065(9) -0.0035(9)
C60 0.0251(11) 0.0286(11) 0.0187(11) -0.0089(9) -0.0044(9) -0.0050(9)
C27 0.0178(10) 0.0339(12) 0.0205(11) -0.0035(9) -0.0028(9) -0.0024(9)
C25 0.0177(10) 0.0305(11) 0.0201(11) -0.0073(9) -0.0016(9) -0.0056(9)
C61 0.0247(11) 0.0311(12) 0.0232(11) -0.0085(9) -0.0057(9) -0.0026(9)
C23 0.0210(11) 0.0293(11) 0.0152(10) -0.0030(9) -0.0024(9) -0.0068(9)
C31 0.0195(11) 0.0282(11) 0.0234(11) -0.0090(9) -0.0023(9) -0.0050(9)
C6 0.0241(11) 0.0329(12) 0.0157(11) -0.0064(9) -0.0012(9) -0.0052(9)
C47 0.0205(11) 0.0354(12) 0.0267(12) -0.0045(9) -0.0084(9) -0.0087(9)
C45 0.0169(10) 0.0307(12) 0.0301(12) -0.0128(9) -0.0040(9) -0.0027(9)
C26 0.0208(11) 0.0353(12) 0.0229(11) -0.0113(9) -0.0037(9) -0.0067(9)
C28 0.0209(11) 0.0296(11) 0.0193(11) -0.0098(9) -0.0052(9) -0.0037(9)
C49 0.0320(12) 0.0259(11) 0.0206(11) -0.0035(9) -0.0091(9) -0.0054(9)
C52 0.0232(11) 0.0281(12) 0.0206(11) -0.0065(9) -0.0061(9) -0.0021(9)
C14 0.0187(11) 0.0266(11) 0.0275(12) -0.0064(9) -0.0063(9) -0.0023(9)
C66 0.0338(12) 0.0281(11) 0.0228(11) -0.0031(9) -0.0112(10) -0.0062(9)
C55 0.0229(11) 0.0319(12) 0.0133(11) -0.0062(9) -0.0058(9) -0.0022(9)
C50 0.0257(11) 0.0287(12) 0.0191(11) -0.0063(9) -0.0079(9) -0.0033(9)
C63 0.0286(12) 0.0359(12) 0.0201(11) -0.0088(9) -0.0058(9) -0.0067(10)
C62 0.0268(11) 0.0361(12) 0.0203(11) -0.0100(9) -0.0058(9) -0.0036(10)
C64 0.0372(13) 0.0403(13) 0.0238(12) -0.0120(10) -0.0072(10) -0.0149(11)
C5 0.0262(11) 0.0326(12) 0.0162(11) -0.0048(9) -0.0046(9) -0.0077(9)
C56 0.0317(12) 0.0324(12) 0.0181(11) -0.0045(9) -0.0053(9) -0.0053(10)
C68 0.0316(12) 0.0457(14) 0.0291(12) -0.0076(10) -0.0072(10) -0.0144(11)
C35 0.0216(11) 0.0315(12) 0.0308(12) -0.0133(10) -0.0050(9) -0.0064(9)
C69 0.0341(12) 0.0416(13) 0.0238(12) -0.0082(10) -0.0033(10) -0.0157(10)
C37 0.0368(13) 0.0356(13) 0.0305(12) -0.0157(10) -0.0071(10) -0.0054(10)
C15 0.0311(12) 0.0383(13) 0.0378(13) -0.0153(11) -0.0172(11) 0.0041(10)
C16 0.0251(12) 0.0370(13) 0.0333(13) -0.0030(10) -0.0101(10) -0.0050(10)
C65 0.0221(11) 0.0429(13) 0.0256(12) -0.0118(10) -0.0004(9) -0.0068(10)
C67 0.0383(13) 0.0335(12) 0.0283(12) -0.0093(10) -0.0012(10) -0.0129(10)
C17 0.0229(11) 0.0379(12) 0.0309(12) -0.0103(10) -0.0073(10) -0.0047(10)
C38 0.0320(12) 0.0331(12) 0.0417(14) -0.0164(11) -0.0019(10) -0.0094(10)
C58 0.0471(14) 0.0415(14) 0.0235(12) -0.0037(10) -0.0101(11) -0.0096(11)
C59 0.0483(14) 0.0496(14) 0.0289(13) -0.0044(11) -0.0180(11) -0.0135(12)
C36 0.0331(13) 0.0482(14) 0.0608(16) -0.0354(12) -0.0138(12) -0.0035(11)
C57 0.0534(15) 0.0443(14) 0.0241(12) -0.0089(11) -0.0004(11) -0.0016(12)

loop_
_atom_type_symbol
_atom_type_description
_atom_type_scat_dispersion_real
_atom_type_scat_dispersion_imag
_atom_type_scat_source
C C 0.0033 0.0016 'International Tables Vol C Tables 4.2.6.8 and 6.1.1.4'
H H 0.0000 0.0000 'International Tables Vol C Tables 4.2.6.8 and 6.1.1.4'
N N 0.0061 0.0033 'International Tables Vol C Tables 4.2.6.8 and 6.1.1.4'
O O 0.0106 0.0060 'International Tables Vol C Tables 4.2.6.8 and 6.1.1.4'

loop_
_geom_angle_atom_site_label_1
_geom_angle_atom_site_label_2
_geom_angle_atom_site_label_3
_geom_angle
_geom_angle_site_symmetry_1
_geom_angle_site_symmetry_3
_geom_angle_publ_flag
C43 C40 C39 110.89(15) . . ?
C2 N2 C3 113.57(14) . . ?
C2 N2 C28 108.53(13) . . ?
C3 N2 C28 110.62(14) . . ?
C6 N1 C7 109.74(13) . . ?
C6 N1 C1 113.77(14) . . ?
C7 N1 C1 109.91(14) . . ?
C5 N3 C4 113.12(14) . . ?
C5 N3 C49 110.92(14) . . ?
C4 N3 C49 107.69(14) . . ?
C34 C29 C30 119.41(17) . . ?
C34 C29 C28 119.18(16) . . ?
C30 C29 C28 121.39(16) . . ?
C23 C20 C18 111.15(15) . . ?
C45 C41 C39 111.20(15) . . ?
N1 C1 C2 113.95(15) . . ?
O1 C13 C8 118.81(16) . . ?
O1 C13 C12 120.11(16) . . ?
C8 C13 C12 121.08(17) . . ?
C12 C18 C20 112.54(15) . . ?
C12 C18 C21 111.71(14) . . ?
C20 C18 C21 107.52(14) . . ?
C12 C18 C19 108.77(14) . . ?
C20 C18 C19 107.00(14) . . ?
C21 C18 C19 109.14(14) . . ?
C9 C8 C13 119.48(17) . . ?
C9 C8 C7 122.71(16) . . ?
C13 C8 C7 117.81(16) . . ?
C33 C32 C31 124.41(17) . . ?
N2 C2 C1 116.12(15) . . ?
O2 C34 C29 118.45(16) . . ?
O2 C34 C33 120.10(15) . . ?
C29 C34 C33 121.44(16) . . ?
C33 C39 C41 112.55(15) . . ?
C33 C39 C40 109.50(15) . . ?
C41 C39 C40 107.53(15) . . ?
C33 C39 C42 110.75(14) . . ?
C41 C39 C42 107.49(15) . . ?
C40 C39 C42 108.89(14) . . ?
N1 C7 C8 111.51(14) . . ?
C9 C10 C11 116.59(17) . . ?
C9 C10 C14 120.81(16) . . ?
C11 C10 C14 122.59(17) . . ?
C47 C44 C46 110.11(16) . . ?
C47 C44 C42 109.62(15) . . ?
C46 C44 C42 109.02(15) . . ?
C44 C42 C39 110.74(15) . . ?
C10 C11 C12 124.38(17) . . ?
C31 C30 C29 121.65(17) . . ?
C22 C19 C18 110.91(14) . . ?
C11 C12 C13 116.49(16) . . ?
C11 C12 C18 122.13(16) . . ?
C13 C12 C18 121.37(16) . . ?
C50 C51 C52 121.07(18) . . ?
C32 C33 C34 116.33(16) . . ?
C32 C33 C39 121.42(16) . . ?
C34 C33 C39 122.21(16) . . ?
C19 C22 C27 109.25(15) . . ?
C19 C22 C25 109.74(15) . . ?
C27 C22 C25 109.48(15) . . ?
C44 C46 C43 109.94(15) . . ?
C8 C9 C10 121.84(17) . . ?
C24 C21 C18 110.60(15) . . ?
N2 C3 C4 114.17(14) . . ?
C43 C48 C45 109.53(15) . . ?
C48 C43 C46 109.73(15) . . ?
C48 C43 C40 109.40(15) . . ?
C46 C43 C40 108.79(15) . . ?
N3 C4 C3 116.01(15) . . ?
C21 C24 C26 109.85(15) . . ?
C21 C24 C27 109.24(15) . . ?
C26 C24 C27 109.60(15) . . ?
C53 C54 C55 115.85(17) . . ?
C53 C54 C60 122.14(16) . . ?
C55 C54 C60 121.80(16) . . ?
C52 C53 C54 124.67(17) . . ?
C54 C60 C62 108.14(15) . . ?
C54 C60 C63 113.13(15) . . ?
C62 C60 C63 107.13(15) . . ?
C54 C60 C61 112.30(15) . . ?
C62 C60 C61 108.95(15) . . ?
C63 C60 C61 107.00(15) . . ?
C22 C27 C24 109.79(15) . . ?
C22 C25 C23 108.85(15) . . ?
C66 C61 C60 110.41(15) . . ?
C26 C23 C20 110.40(15) . . ?
C26 C23 C25 109.25(15) . . ?
C20 C23 C25 109.66(15) . . ?
C30 C31 C32 116.70(17) . . ?
C30 C31 C35 123.62(16) . . ?
C32 C31 C35 119.67(16) . . ?
N1 C6 C5 116.34(15) . . ?
C44 C47 C45 109.01(15) . . ?
C48 C45 C41 109.65(16) . . ?
C48 C45 C47 109.20(15) . . ?
C41 C45 C47 109.60(15) . . ?
C23 C26 C24 108.88(15) . . ?
N2 C28 C29 113.20(14) . . ?
N3 C49 C50 112.52(15) . . ?
C53 C52 C51 116.98(17) . . ?
C53 C52 C56 120.44(16) . . ?
C51 C52 C56 122.57(17) . . ?
C15 C14 C16 107.60(16) . . ?
C15 C14 C17 109.25(16) . . ?
C16 C14 C17 107.69(15) . . ?
C15 C14 C10 110.34(15) . . ?
C16 C14 C10 112.45(15) . . ?
C17 C14 C10 109.42(15) . . ?
C69 C66 C61 110.24(16) . . ?
C69 C66 C67 109.77(16) . . ?
C61 C66 C67 109.33(16) . . ?
O3 C55 C50 118.92(16) . . ?
O3 C55 C54 119.61(17) . . ?
C50 C55 C54 121.44(17) . . ?
C51 C50 C55 119.94(17) . . ?
C51 C50 C49 120.79(17) . . ?
C55 C50 C49 119.19(16) . . ?
C64 C63 C60 111.27(16) . . ?
C65 C62 C60 111.85(16) . . ?
C68 C64 C63 109.85(17) . . ?
C68 C64 C67 109.42(17) . . ?
C63 C64 C67 109.94(16) . . ?
N3 C5 C6 115.41(15) . . ?
C57 C56 C58 108.83(17) . . ?
C57 C56 C52 109.33(16) . . ?
C58 C56 C52 112.36(16) . . ?
C57 C56 C59 108.77(17) . . ?
C58 C56 C59 107.40(17) . . ?
C52 C56 C59 110.06(16) . . ?
C64 C68 C65 109.05(16) . . ?
C36 C35 C31 112.18(16) . . ?
C36 C35 C38 108.32(17) . . ?
C31 C35 C38 109.46(16) . . ?
C36 C35 C37 107.70(16) . . ?
C31 C35 C37 109.78(15) . . ?
C38 C35 C37 109.33(16) . . ?
C66 C69 C65 109.96(16) . . ?
C69 C65 C62 108.72(16) . . ?
C69 C65 C68 109.41(17) . . ?
C62 C65 C68 109.33(16) . . ?
C66 C67 C64 108.65(16) . . ?

loop_
_geom_bond_atom_site_label_1
_geom_bond_atom_site_label_2
_geom_bond_distance
_geom_bond_site_symmetry_2
_geom_bond_publ_flag
C40 C43 1.540(2) . ?
C40 C39 1.540(3) . ?
O2 C34 1.380(2) . ?
O1 C13 1.375(2) . ?
O3 C55 1.379(2) . ?
N2 C2 1.470(2) . ?
N2 C3 1.472(2) . ?
N2 C28 1.484(2) . ?
N1 C6 1.473(2) . ?
N1 C7 1.475(2) . ?
N1 C1 1.482(2) . ?
N3 C5 1.476(2) . ?
N3 C4 1.477(2) . ?
N3 C49 1.482(2) . ?
C29 C34 1.395(2) . ?
C29 C30 1.396(3) . ?
C29 C28 1.499(3) . ?
C20 C23 1.527(2) . ?
C20 C18 1.540(3) . ?
C41 C45 1.534(2) . ?
C41 C39 1.539(3) . ?
C1 C2 1.515(3) . ?
C13 C8 1.398(3) . ?
C13 C12 1.401(3) . ?
C18 C12 1.531(3) . ?
C18 C21 1.544(3) . ?
C18 C19 1.555(2) . ?
C8 C9 1.386(3) . ?
C8 C7 1.510(3) . ?
C32 C33 1.395(2) . ?
C32 C31 1.399(3) . ?
C34 C33 1.398(3) . ?
C39 C33 1.536(2) . ?
C39 C42 1.549(2) . ?
C10 C9 1.393(3) . ?
C10 C11 1.391(3) . ?
C10 C14 1.533(3) . ?
C44 C47 1.525(3) . ?
C44 C46 1.523(3) . ?
C44 C42 1.535(2) . ?
C11 C12 1.396(2) . ?
C30 C31 1.383(3) . ?
C19 C22 1.523(3) . ?
C51 C50 1.392(3) . ?
C51 C52 1.393(3) . ?
C22 C27 1.523(3) . ?
C22 C25 1.534(3) . ?
C46 C43 1.532(3) . ?
C21 C24 1.529(3) . ?
C3 C4 1.523(2) . ?
C48 C43 1.526(3) . ?
C48 C45 1.525(3) . ?
C24 C26 1.527(3) . ?
C24 C27 1.538(3) . ?
C54 C53 1.396(3) . ?
C54 C55 1.408(2) . ?
C54 C60 1.531(3) . ?
C53 C52 1.388(3) . ?
C60 C62 1.540(3) . ?
C60 C63 1.544(3) . ?
C60 C61 1.550(3) . ?
C25 C23 1.535(2) . ?
C61 C66 1.527(3) . ?
C23 C26 1.524(3) . ?
C31 C35 1.531(3) . ?
C6 C5 1.520(3) . ?
C47 C45 1.540(3) . ?
C49 C50 1.511(2) . ?
C52 C56 1.535(3) . ?
C14 C15 1.530(3) . ?
C14 C16 1.533(3) . ?
C14 C17 1.537(3) . ?
C66 C69 1.523(3) . ?
C66 C67 1.532(3) . ?
C55 C50 1.387(3) . ?
C63 C64 1.525(3) . ?
C62 C65 1.527(3) . ?
C64 C68 1.529(3) . ?
C64 C67 1.531(3) . ?
C56 C57 1.523(3) . ?
C56 C58 1.526(3) . ?
C56 C59 1.541(3) . ?
C68 C65 1.536(3) . ?
C35 C36 1.532(3) . ?
C35 C38 1.532(3) . ?
C35 C37 1.537(3) . ?
C69 C65 1.526(3) . ?

loop_
_cod_related_entry_id
_cod_related_entry_database
_cod_related_entry_code
1 ChemSpider 29321670
